data_7048670
loop_
_publ_author_name
'Zhang, Kun'
'Li, Gao-Peng'
'Montigaud, Vincent'
'Cador, Olivier'
'Le Guennic, Boris'
'Tang, Jinkui'
'Wang, Yao-Yu'

_publ_section_title
;
 Tetranuclear dysprosium single-molecule magnets: tunable magnetic
 interactions and magnetization dynamics through modifying coordination
 number.
;
_journal_issue 6
_journal_name_full 'Dalton transactions (Cambridge, England : 2003)'
_journal_page_first 2135
_journal_page_last 2141
_journal_paper_doi 10.1039/c8dt05004j
_journal_volume 48
_journal_year 2019
_chemical_formula_moiety 'C62 H60 Dy4 N8 O22'
_chemical_formula_sum 'C62 H60 Dy4 N8 O22'
_chemical_formula_weight 1919.18
_space_group_crystal_system monoclinic
_space_group_IT_number 14
_space_group_name_Hall '-P 2yn'
_space_group_name_H-M_alt 'P 1 21/n 1'
_symmetry_space_group_name_Hall '-P 2yn'
_symmetry_space_group_name_H-M 'P 1 21/n 1'
_atom_sites_solution_hydrogens geom
_audit_creation_method SHELXL-2014/7
_audit_update_record
;
2018-12-11 deposited with the CCDC.
2019-01-16 downloaded from the CCDC.
;
_cell_angle_alpha 90
_cell_angle_beta 94.292(2)
_cell_angle_gamma 90
_cell_formula_units_Z 2
_cell_length_a 16.1040(16)
_cell_length_b 11.3324(12)
_cell_length_c 17.9653(19)
_cell_measurement_reflns_used 4093
_cell_measurement_temperature 296(2)
_cell_measurement_theta_max 26.29
_cell_measurement_theta_min 2.43
_cell_volume 3269.4(6)
_computing_cell_refinement 'Bruker SMART'
_computing_data_collection 'Bruker SMART APEX II'
_computing_data_reduction 'Bruker SAINT'
_computing_molecular_graphics 'SHELXL-2014/7 (Sheldrick, 2014)'
_computing_publication_material 'SHELXL-2014/7 (Sheldrick, 2014)'
_computing_structure_refinement 'SHELXL-2014/7 (Sheldrick, 2014)'
_computing_structure_solution 'SHELXL-2014/7 (Sheldrick, 2014)'
_diffrn_ambient_temperature 296(2)
_diffrn_measured_fraction_theta_full 0.989
_diffrn_measured_fraction_theta_max 0.986
_diffrn_measurement_device_type 'CCD area detector'
_diffrn_measurement_method 'phi and omega scans'
_diffrn_radiation_type MoK\a
_diffrn_radiation_wavelength 0.71073
_diffrn_reflns_av_R_equivalents 0.0404
_diffrn_reflns_av_unetI/netI 0.0527
_diffrn_reflns_Laue_measured_fraction_full 0.989
_diffrn_reflns_Laue_measured_fraction_max 0.986
_diffrn_reflns_limit_h_max 16
_diffrn_reflns_limit_h_min -20
_diffrn_reflns_limit_k_max 14
_diffrn_reflns_limit_k_min -11
_diffrn_reflns_limit_l_max 22
_diffrn_reflns_limit_l_min -22
_diffrn_reflns_number 17623
_diffrn_reflns_point_group_measured_fraction_full 0.989
_diffrn_reflns_point_group_measured_fraction_max 0.986
_diffrn_reflns_theta_full 25.242
_diffrn_reflns_theta_max 26.479
_diffrn_reflns_theta_min 1.638
_diffrn_source 'sealed tube'
_exptl_absorpt_coefficient_mu 4.602
_exptl_absorpt_correction_T_max 0.692
_exptl_absorpt_correction_T_min 0.581
_exptl_absorpt_correction_type multi-scan
_exptl_absorpt_process_details 'SADABS V2012/1(Bruker AXS Inc.)'
_exptl_crystal_colour 'light brown'
_exptl_crystal_density_diffrn 1.950
_exptl_crystal_density_method 'not measured'
_exptl_crystal_description block
_exptl_crystal_F_000 1856
_exptl_crystal_size_max 0.120
_exptl_crystal_size_mid 0.110
_exptl_crystal_size_min 0.080
_refine_diff_density_max 1.066
_refine_diff_density_min -0.604
_refine_diff_density_rms 0.123
_refine_ls_extinction_method none
_refine_ls_goodness_of_fit_ref 0.968
_refine_ls_hydrogen_treatment constr
_refine_ls_matrix_type full
_refine_ls_number_parameters 433
_refine_ls_number_reflns 6669
_refine_ls_number_restraints 0
_refine_ls_restrained_S_all 0.968
_refine_ls_R_factor_all 0.0590
_refine_ls_R_factor_gt 0.0330
_refine_ls_shift/su_max 0.001
_refine_ls_shift/su_mean 0.000
_refine_ls_structure_factor_coef Fsqd
_refine_ls_weighting_details 'w=1/[\s^2^(Fo^2^)+(0.0316P)^2^] where P=(Fo^2^+2Fc^2^)/3'
_refine_ls_weighting_scheme calc
_refine_ls_wR_factor_gt 0.0652
_refine_ls_wR_factor_ref 0.0748
_reflns_Friedel_coverage 0.000
_reflns_number_gt 4703
_reflns_number_total 6669
_reflns_threshold_expression 'I > 2\s(I)'
_cod_data_source_file c8dt05004j2.cif
_cod_data_source_block 2
_cod_depositor_comments
;
The following automatic conversions were performed:

'_exptl_absorpt_correction_type' value 'Multi-scan' changed to
'multi-scan' according to
/home/data/users/saulius/crontab/automatic-downloads/rss-feeds/RSC/lib/dictionaries/cif_core.dic
dictionary named 'cif_core.dic' version 2.4.2 from 2011-04-26.

Automatic conversion script
Id: cif_fix_values 4973 2017-02-22 13:04:09Z antanas 

 Adding full bibliography for 7048670.cif.
;
_cod_database_code 7048670
_shelx_shelxl_version_number 2014/7
_shelx_space_group_comment
;
The symmetry employed for this shelxl refinement is uniquely defined
by the following loop, which should always be used as a source of
symmetry information in preference to the above space-group names.
They are only intended as comments.
;
_shelx_estimated_absorpt_t_min 0.608
_shelx_estimated_absorpt_t_max 0.710

loop_
_space_group_symop_operation_xyz
'x, y, z'
'-x+1/2, y+1/2, -z+1/2'
'-x, -y, -z'
'x-1/2, -y-1/2, z-1/2'

loop_
_atom_site_label
_atom_site_type_symbol
_atom_site_fract_x
_atom_site_fract_y
_atom_site_fract_z
_atom_site_U_iso_or_equiv
_atom_site_adp_type
_atom_site_occupancy
_atom_site_site_symmetry_order
_atom_site_calc_flag
_atom_site_refinement_flags_posn
_atom_site_refinement_flags_adp
Dy1 Dy 0.61019(2) 0.56424(2) 0.01121(2) 0.02697(8) Uani 1 1 d . .
Dy2 Dy 0.49818(2) 0.57040(2) 0.16792(2) 0.02954(8) Uani 1 1 d . .
N1 N 0.7230(3) 0.4195(4) 0.0516(2) 0.0321(10) Uani 1 1 d . .
N2 N 0.4477(3) 0.7740(4) 0.1817(3) 0.0397(12) Uani 1 1 d . .
N3 N 0.5781(3) 0.2339(5) 0.2896(3) 0.0505(14) Uani 1 1 d . .
N4 N 0.7131(3) 0.7395(4) -0.0510(3) 0.0463(13) Uani 1 1 d . .
O1 O 0.48643(19) 0.5590(3) -0.06446(18) 0.0275(8) Uani 1 1 d . .
H1A H 0.4644 0.6371 -0.0787 0.033 Uiso 1 1 calc R U
O2 O 0.6287(2) 0.4480(3) -0.09163(19) 0.0324(8) Uani 1 1 d . .
O3 O 0.6402(2) 0.5631(3) 0.14141(18) 0.0325(8) Uani 1 1 d . .
O4 O 0.6336(2) 0.4547(3) -0.23550(19) 0.0391(9) Uani 1 1 d . .
O5 O 0.5367(2) 0.6217(4) 0.2822(2) 0.0417(10) Uani 1 1 d . .
O6 O 0.5300(2) 0.6970(3) 0.07013(19) 0.0329(8) Uani 1 1 d . .
O7 O 0.5717(3) 0.5593(5) 0.4210(2) 0.0708(14) Uani 1 1 d . .
O8 O 0.5188(2) 0.3785(4) 0.2189(2) 0.0436(10) Uani 1 1 d . .
O9 O 0.7340(3) 0.6839(4) 0.0075(3) 0.0669(14) Uani 1 1 d . .
O10 O 0.6424(3) 0.7159(4) -0.0811(2) 0.0597(12) Uani 1 1 d . .
O11 O 0.7580(3) 0.8136(4) -0.0764(3) 0.0740(15) Uani 1 1 d . .
C1 C 0.7695(3) 0.3772(5) -0.0732(3) 0.0343(13) Uani 1 1 d . .
C2 C 0.6995(3) 0.4135(4) -0.1183(3) 0.0310(12) Uani 1 1 d . .
C3 C 0.7054(3) 0.4140(5) -0.1958(3) 0.0351(13) Uani 1 1 d . .
C4 C 0.7743(4) 0.3729(5) -0.2286(3) 0.0445(15) Uani 1 1 d . .
H4A H 0.7749 0.3710 -0.2803 0.053 Uiso 1 1 calc R U
C5 C 0.8426(4) 0.3346(6) -0.1838(4) 0.0524(17) Uani 1 1 d . .
H5A H 0.8897 0.3070 -0.2052 0.063 Uiso 1 1 calc R U
C6 C 0.8404(3) 0.3376(5) -0.1080(3) 0.0452(16) Uani 1 1 d . .
H6A H 0.8870 0.3129 -0.0783 0.054 Uiso 1 1 calc R U
C7 C 0.7753(3) 0.3772(5) 0.0086(3) 0.0419(15) Uani 1 1 d . .
H7A H 0.8226 0.3423 0.0319 0.050 Uiso 1 1 calc R U
C8 C 0.7398(3) 0.4104(5) 0.1305(3) 0.0355(13) Uani 1 1 d . .
C9 C 0.7940(4) 0.3298(6) 0.1658(3) 0.0528(17) Uani 1 1 d . .
H9A H 0.8208 0.2748 0.1375 0.063 Uiso 1 1 calc R U
C10 C 0.8090(4) 0.3298(6) 0.2425(4) 0.0566(18) Uani 1 1 d . .
H10A H 0.8454 0.2748 0.2654 0.068 Uiso 1 1 calc R U
C11 C 0.7709(4) 0.4096(6) 0.2846(3) 0.0480(16) Uani 1 1 d . .
H11A H 0.7822 0.4105 0.3361 0.058 Uiso 1 1 calc R U
C12 C 0.7150(3) 0.4898(5) 0.2510(3) 0.0381(14) Uani 1 1 d . .
H12A H 0.6894 0.5448 0.2802 0.046 Uiso 1 1 calc R U
C13 C 0.6966(3) 0.4891(5) 0.1741(3) 0.0309(12) Uani 1 1 d . .
C14 C 0.6420(4) 0.4979(6) -0.3090(3) 0.0537(17) Uani 1 1 d . .
H14A H 0.5887 0.5232 -0.3306 0.081 Uiso 1 1 calc R U
H14B H 0.6800 0.5632 -0.3069 0.081 Uiso 1 1 calc R U
H14C H 0.6630 0.4362 -0.3391 0.081 Uiso 1 1 calc R U
C15 C 0.4610(4) 0.7923(5) 0.3170(3) 0.0461(15) Uani 1 1 d . .
C16 C 0.5086(3) 0.6894(5) 0.3340(3) 0.0384(14) Uani 1 1 d . .
C17 C 0.5270(4) 0.6602(6) 0.4105(4) 0.0511(17) Uani 1 1 d . .
C18 C 0.4977(4) 0.7289(7) 0.4659(4) 0.066(2) Uani 1 1 d . .
H18A H 0.5085 0.7073 0.5157 0.079 Uiso 1 1 calc R U
C19 C 0.4521(5) 0.8302(7) 0.4482(4) 0.068(2) Uani 1 1 d . .
H19A H 0.4332 0.8767 0.4861 0.081 Uiso 1 1 calc R U
C20 C 0.4349(4) 0.8622(6) 0.3755(4) 0.064(2) Uani 1 1 d . .
H20A H 0.4053 0.9313 0.3645 0.076 Uiso 1 1 calc R U
C21 C 0.4391(4) 0.8315(6) 0.2424(3) 0.0487(16) Uani 1 1 d . .
H21A H 0.4163 0.9067 0.2372 0.058 Uiso 1 1 calc R U
C22 C 0.4289(3) 0.8278(5) 0.1105(3) 0.0385(14) Uani 1 1 d . .
C23 C 0.3687(4) 0.9147(6) 0.0945(4) 0.0563(18) Uani 1 1 d . .
H23A H 0.3361 0.9405 0.1319 0.068 Uiso 1 1 calc R U
C24 C 0.3572(4) 0.9619(6) 0.0251(4) 0.065(2) Uani 1 1 d . .
H24A H 0.3173 1.0203 0.0152 0.078 Uiso 1 1 calc R U
C25 C 0.4047(4) 0.9229(5) -0.0306(4) 0.0577(18) Uani 1 1 d . .
H25A H 0.3970 0.9553 -0.0782 0.069 Uiso 1 1 calc R U
C26 C 0.4643(4) 0.8353(5) -0.0160(3) 0.0446(15) Uani 1 1 d . .
H26A H 0.4971 0.8110 -0.0536 0.054 Uiso 1 1 calc R U
C27 C 0.4751(3) 0.7845(4) 0.0534(3) 0.0328(12) Uani 1 1 d . .
C28 C 0.6172(5) 0.5431(7) 0.4880(4) 0.090(3) Uani 1 1 d . .
H28A H 0.6455 0.4685 0.4875 0.135 Uiso 1 1 calc R U
H28B H 0.6574 0.6054 0.4955 0.135 Uiso 1 1 calc R U
H28C H 0.5806 0.5439 0.5277 0.135 Uiso 1 1 calc R U
C29 C 0.5527(3) 0.3410(5) 0.2777(3) 0.0442(15) Uani 1 1 d . .
H29A H 0.5607 0.3942 0.3170 0.053 Uiso 1 1 calc R U
C30 C 0.5693(5) 0.1474(7) 0.2294(4) 0.091(3) Uani 1 1 d . .
H30A H 0.5910 0.0728 0.2471 0.137 Uiso 1 1 calc R U
H30B H 0.5115 0.1389 0.2129 0.137 Uiso 1 1 calc R U
H30C H 0.5997 0.1736 0.1885 0.137 Uiso 1 1 calc R U
C31 C 0.6239(5) 0.1976(8) 0.3591(4) 0.089(3) Uani 1 1 d . .
H31A H 0.6369 0.1151 0.3566 0.134 Uiso 1 1 calc R U
H31B H 0.6746 0.2423 0.3661 0.134 Uiso 1 1 calc R U
H31C H 0.5904 0.2117 0.4002 0.134 Uiso 1 1 calc R U

loop_
_atom_site_aniso_label
_atom_site_aniso_U_11
_atom_site_aniso_U_22
_atom_site_aniso_U_33
_atom_site_aniso_U_23
_atom_site_aniso_U_13
_atom_site_aniso_U_12
Dy1 0.02227(13) 0.02862(14) 0.03001(14) -0.00271(11) 0.00182(10) 0.00223(11)
Dy2 0.02754(15) 0.03143(15) 0.02972(14) -0.00456(12) 0.00254(11) 0.00273(11)
N1 0.030(2) 0.029(2) 0.038(3) 0.002(2) 0.005(2) 0.008(2)
N2 0.040(3) 0.038(3) 0.044(3) -0.010(2) 0.014(2) 0.005(2)
N3 0.054(3) 0.054(4) 0.043(3) 0.012(3) 0.004(3) 0.015(3)
N4 0.047(3) 0.041(3) 0.053(3) 0.000(3) 0.016(3) -0.008(3)
O1 0.0256(18) 0.0232(18) 0.0334(19) 0.0005(16) -0.0009(15) 0.0028(15)
O2 0.0277(19) 0.037(2) 0.033(2) -0.0089(17) 0.0093(16) 0.0056(17)
O3 0.030(2) 0.036(2) 0.0305(19) -0.0036(17) -0.0033(16) 0.0062(17)
O4 0.033(2) 0.053(3) 0.032(2) 0.0001(18) 0.0047(17) 0.0043(18)
O5 0.036(2) 0.053(3) 0.037(2) -0.013(2) 0.0032(18) 0.0036(19)
O6 0.031(2) 0.030(2) 0.038(2) 0.0010(17) 0.0050(16) 0.0076(16)
O7 0.081(4) 0.091(4) 0.037(3) -0.011(3) -0.014(2) 0.016(3)
O8 0.043(2) 0.045(2) 0.042(2) 0.006(2) -0.0031(19) 0.0060(19)
O9 0.046(3) 0.088(4) 0.064(3) 0.033(3) -0.012(2) -0.026(3)
O10 0.056(3) 0.060(3) 0.062(3) 0.020(2) -0.005(2) -0.009(2)
O11 0.065(3) 0.060(3) 0.100(4) 0.016(3) 0.031(3) -0.014(3)
C1 0.033(3) 0.037(3) 0.035(3) -0.001(3) 0.011(3) 0.003(3)
C2 0.030(3) 0.026(3) 0.039(3) -0.001(2) 0.010(2) 0.005(2)
C3 0.030(3) 0.035(3) 0.042(3) 0.000(3) 0.012(3) -0.002(2)
C4 0.040(4) 0.051(4) 0.045(4) -0.004(3) 0.020(3) 0.008(3)
C5 0.038(4) 0.063(4) 0.059(4) 0.002(4) 0.022(3) 0.018(3)
C6 0.032(3) 0.054(4) 0.050(4) 0.008(3) 0.007(3) 0.018(3)
C7 0.030(3) 0.047(4) 0.048(4) 0.002(3) 0.003(3) 0.013(3)
C8 0.029(3) 0.035(3) 0.042(3) 0.000(3) 0.004(3) 0.000(2)
C9 0.051(4) 0.057(4) 0.051(4) 0.006(3) 0.006(3) 0.025(3)
C10 0.048(4) 0.063(5) 0.058(4) 0.012(4) 0.000(3) 0.022(3)
C11 0.044(4) 0.062(4) 0.037(3) 0.009(3) -0.006(3) 0.002(3)
C12 0.029(3) 0.046(4) 0.039(3) -0.001(3) -0.003(3) 0.001(3)
C13 0.024(3) 0.035(3) 0.034(3) 0.004(3) 0.001(2) -0.003(2)
C14 0.045(4) 0.069(5) 0.047(4) 0.017(3) 0.004(3) 0.010(3)
C15 0.049(4) 0.042(4) 0.049(4) -0.020(3) 0.014(3) -0.006(3)
C16 0.033(3) 0.043(4) 0.040(3) -0.012(3) 0.005(3) -0.013(3)
C17 0.043(4) 0.061(4) 0.049(4) -0.012(3) 0.002(3) -0.010(3)
C18 0.072(5) 0.091(6) 0.036(4) -0.018(4) 0.004(3) -0.010(5)
C19 0.092(6) 0.063(5) 0.051(5) -0.020(4) 0.029(4) 0.000(4)
C20 0.083(5) 0.056(5) 0.054(4) -0.016(4) 0.023(4) 0.008(4)
C21 0.050(4) 0.043(4) 0.054(4) -0.011(3) 0.008(3) 0.002(3)
C22 0.037(3) 0.033(3) 0.045(3) -0.001(3) 0.004(3) 0.003(3)
C23 0.056(4) 0.044(4) 0.071(5) -0.005(4) 0.020(4) 0.018(3)
C24 0.065(5) 0.047(4) 0.083(5) 0.003(4) 0.003(4) 0.036(4)
C25 0.076(5) 0.035(4) 0.060(4) 0.006(3) -0.015(4) 0.014(3)
C26 0.059(4) 0.034(3) 0.040(3) 0.003(3) 0.004(3) 0.009(3)
C27 0.032(3) 0.022(3) 0.044(3) -0.003(2) 0.002(3) 0.005(2)
C28 0.098(7) 0.085(6) 0.082(6) 0.006(5) -0.032(5) -0.017(5)
C29 0.040(4) 0.043(4) 0.051(4) 0.002(3) 0.010(3) 0.004(3)
C30 0.128(8) 0.055(5) 0.090(6) -0.007(5) 0.008(6) 0.027(5)
C31 0.105(7) 0.109(7) 0.052(4) 0.025(5) 0.000(4) 0.041(6)

loop_
_atom_type_symbol
_atom_type_description
_atom_type_scat_dispersion_real
_atom_type_scat_dispersion_imag
_atom_type_scat_source
C C 0.0033 0.0016 'International Tables Vol C Tables 4.2.6.8 and 6.1.1.4'
H H 0.0000 0.0000 'International Tables Vol C Tables 4.2.6.8 and 6.1.1.4'
N N 0.0061 0.0033 'International Tables Vol C Tables 4.2.6.8 and 6.1.1.4'
O O 0.0106 0.0060 'International Tables Vol C Tables 4.2.6.8 and 6.1.1.4'
Dy Dy -0.1892 4.4098 'International Tables Vol C Tables 4.2.6.8 and 6.1.1.4'

loop_
_geom_angle_atom_site_label_1
_geom_angle_atom_site_label_2
_geom_angle_atom_site_label_3
_geom_angle
_geom_angle_site_symmetry_1
_geom_angle_site_symmetry_3
O6 Dy1 O2 148.81(12) . .
O6 Dy1 O1 78.41(12) . .
O2 Dy1 O1 70.96(11) . .
O6 Dy1 O1 77.79(12) . 3_665
O2 Dy1 O1 96.66(11) . 3_665
O1 Dy1 O1 70.00(13) . 3_665
O6 Dy1 O3 68.02(12) . .
O2 Dy1 O3 139.82(12) . .
O1 Dy1 O3 133.14(11) . .
O1 Dy1 O3 71.63(11) 3_665 .
O6 Dy1 O9 97.98(15) . .
O2 Dy1 O9 98.19(15) . .
O1 Dy1 O9 132.10(13) . .
O1 Dy1 O9 156.73(13) 3_665 .
O3 Dy1 O9 85.51(14) . .
O6 Dy1 O10 90.42(14) . .
O2 Dy1 O10 79.25(14) . .
O1 Dy1 O10 80.76(13) . .
O1 Dy1 O10 150.05(13) 3_665 .
O3 Dy1 O10 129.30(14) . .
O9 Dy1 O10 51.38(14) . .
O6 Dy1 N1 135.63(13) . .
O2 Dy1 N1 74.02(13) . .
O1 Dy1 N1 136.09(13) . .
O1 Dy1 N1 88.92(12) 3_665 .
O3 Dy1 N1 67.61(13) . .
O9 Dy1 N1 78.13(15) . .
O10 Dy1 N1 117.66(14) . .
O6 Dy1 N4 95.03(13) . .
O2 Dy1 N4 88.30(13) . .
O1 Dy1 N4 106.56(14) . .
O1 Dy1 N4 172.46(13) 3_665 .
O3 Dy1 N4 108.03(14) . .
O9 Dy1 N4 25.58(14) . .
O10 Dy1 N4 25.80(13) . .
N1 Dy1 N4 97.93(14) . .
O6 Dy1 Dy2 42.62(8) . .
O2 Dy1 Dy2 140.41(8) . .
O1 Dy1 Dy2 90.00(8) . .
O1 Dy1 Dy2 43.75(8) 3_665 .
O3 Dy1 Dy2 43.23(8) . .
O9 Dy1 Dy2 119.54(12) . .
O10 Dy1 Dy2 132.95(11) . .
N1 Dy1 Dy2 100.84(10) . .
N4 Dy1 Dy2 130.98(10) . .
O6 Dy1 Dy1 75.42(9) . 3_665
O2 Dy1 Dy1 82.69(8) . 3_665
O1 Dy1 Dy1 35.17(8) . 3_665
O1 Dy1 Dy1 34.83(8) 3_665 3_665
O3 Dy1 Dy1 102.85(8) . 3_665
O9 Dy1 Dy1 166.08(11) . 3_665
O10 Dy1 Dy1 115.69(11) . 3_665
N1 Dy1 Dy1 115.24(10) . 3_665
N4 Dy1 Dy1 141.33(12) . 3_665
Dy2 Dy1 Dy1 63.720(9) . 3_665
O6 Dy1 Dy2 114.16(9) . 3_665
O2 Dy1 Dy2 35.26(8) . 3_665
O1 Dy1 Dy2 35.78(8) . 3_665
O1 Dy1 Dy2 80.35(8) 3_665 3_665
O3 Dy1 Dy2 150.86(9) . 3_665
O9 Dy1 Dy2 121.44(11) . 3_665
O10 Dy1 Dy2 79.62(11) . 3_665
N1 Dy1 Dy2 104.75(10) . 3_665
N4 Dy1 Dy2 100.81(11) . 3_665
Dy2 Dy1 Dy2 117.148(10) . 3_665
Dy1 Dy1 Dy2 53.428(7) 3_665 3_665
O5 Dy2 O6 118.59(14) . .
O5 Dy2 O3 89.31(12) . .
O6 Dy2 O3 66.71(11) . .
O5 Dy2 O8 81.88(14) . .
O6 Dy2 O8 144.54(12) . .
O3 Dy2 O8 86.37(12) . .
O5 Dy2 O2 137.45(12) . 3_665
O6 Dy2 O2 81.33(12) . 3_665
O3 Dy2 O2 132.81(11) . 3_665
O8 Dy2 O2 103.34(13) . 3_665
O5 Dy2 O1 148.87(13) . 3_665
O6 Dy2 O1 75.68(11) . 3_665
O3 Dy2 O1 70.46(11) . 3_665
O8 Dy2 O1 73.69(12) . 3_665
O2 Dy2 O1 68.52(11) 3_665 3_665
O5 Dy2 N2 74.25(15) . .
O6 Dy2 N2 66.20(13) . .
O3 Dy2 N2 112.53(13) . .
O8 Dy2 N2 148.92(14) . .
O2 Dy2 N2 82.22(14) 3_665 .
O1 Dy2 N2 134.83(13) 3_665 .
O5 Dy2 O4 76.59(12) . 3_665
O6 Dy2 O4 131.43(12) . 3_665
O3 Dy2 O4 160.93(12) . 3_665
O8 Dy2 O4 79.06(12) . 3_665
O2 Dy2 O4 63.50(11) 3_665 3_665
O1 Dy2 O4 116.20(11) 3_665 3_665
N2 Dy2 O4 76.29(13) . 3_665
O5 Dy2 Dy1 130.09(10) . .
O6 Dy2 Dy1 41.26(8) . .
O3 Dy2 Dy1 42.78(8) . .
O8 Dy2 Dy1 103.28(9) . .
O2 Dy2 Dy1 90.40(8) 3_665 .
O1 Dy2 Dy1 42.67(8) 3_665 .
N2 Dy2 Dy1 107.27(10) . .
O4 Dy2 Dy1 153.29(8) 3_665 .
O5 Dy2 Dy1 166.02(10) . 3_665
O6 Dy2 Dy1 74.25(9) . 3_665
O3 Dy2 Dy1 101.62(8) . 3_665
O8 Dy2 Dy1 90.06(9) . 3_665
O2 Dy2 Dy1 33.98(8) 3_665 3_665
O1 Dy2 Dy1 34.64(8) 3_665 3_665
N2 Dy2 Dy1 108.77(11) . 3_665
O4 Dy2 Dy1 90.72(8) 3_665 3_665
Dy1 Dy2 Dy1 62.851(10) . 3_665
C7 N1 C8 119.4(4) . .
C7 N1 Dy1 124.4(4) . .
C8 N1 Dy1 114.3(3) . .
C21 N2 C22 120.9(5) . .
C21 N2 Dy2 128.0(4) . .
C22 N2 Dy2 111.1(3) . .
C29 N3 C30 119.8(6) . .
C29 N3 C31 122.6(6) . .
C30 N3 C31 117.3(6) . .
O11 N4 O9 122.2(6) . .
O11 N4 O10 122.1(6) . .
O9 N4 O10 115.7(5) . .
O11 N4 Dy1 178.8(5) . .
O9 N4 Dy1 56.6(3) . .
O10 N4 Dy1 59.1(3) . .
Dy1 O1 Dy1 110.00(13) . 3_665
Dy1 O1 Dy2 109.58(12) . 3_665
Dy1 O1 Dy2 93.58(11) 3_665 3_665
Dy1 O1 H1A 114.0 . .
Dy1 O1 H1A 114.0 3_665 .
Dy2 O1 H1A 114.0 3_665 .
C2 O2 Dy1 128.5(3) . .
C2 O2 Dy2 119.3(3) . 3_665
Dy1 O2 Dy2 110.76(13) . 3_665
C13 O3 Dy1 121.5(3) . .
C13 O3 Dy2 124.5(3) . .
Dy1 O3 Dy2 94.00(12) . .
C3 O4 C14 117.2(4) . .
C3 O4 Dy2 114.2(3) . 3_665
C14 O4 Dy2 128.5(3) . 3_665
C16 O5 Dy2 137.3(4) . .
C27 O6 Dy1 139.7(3) . .
C27 O6 Dy2 116.0(3) . .
Dy1 O6 Dy2 96.12(13) . .
C17 O7 C28 118.5(6) . .
C29 O8 Dy2 133.6(4) . .
N4 O9 Dy1 97.8(3) . .
N4 O10 Dy1 95.1(3) . .
C2 C1 C6 118.6(5) . .
C2 C1 C7 124.6(5) . .
C6 C1 C7 116.7(5) . .
O2 C2 C1 123.6(5) . .
O2 C2 C3 118.7(5) . .
C1 C2 C3 117.7(5) . .
C4 C3 O4 123.9(5) . .
C4 C3 C2 122.8(5) . .
O4 C3 C2 113.3(4) . .
C3 C4 C5 119.2(5) . .
C3 C4 H4A 120.4 . .
C5 C4 H4A 120.4 . .
C6 C5 C4 119.6(5) . .
C6 C5 H5A 120.2 . .
C4 C5 H5A 120.2 . .
C5 C6 C1 122.0(5) . .
C5 C6 H6A 119.0 . .
C1 C6 H6A 119.0 . .
N1 C7 C1 127.7(5) . .
N1 C7 H7A 116.2 . .
C1 C7 H7A 116.2 . .
C9 C8 C13 119.0(5) . .
C9 C8 N1 124.6(5) . .
C13 C8 N1 116.4(5) . .
C10 C9 C8 120.9(6) . .
C10 C9 H9A 119.5 . .
C8 C9 H9A 119.5 . .
C11 C10 C9 120.3(6) . .
C11 C10 H10A 119.9 . .
C9 C10 H10A 119.9 . .
C10 C11 C12 120.2(6) . .
C10 C11 H11A 119.9 . .
C12 C11 H11A 119.9 . .
C11 C12 C13 120.7(5) . .
C11 C12 H12A 119.6 . .
C13 C12 H12A 119.6 . .
O3 C13 C12 121.2(5) . .
O3 C13 C8 120.0(5) . .
C12 C13 C8 118.8(5) . .
O4 C14 H14A 109.5 . .
O4 C14 H14B 109.5 . .
H14A C14 H14B 109.5 . .
O4 C14 H14C 109.5 . .
H14A C14 H14C 109.5 . .
H14B C14 H14C 109.5 . .
C20 C15 C16 119.3(6) . .
C20 C15 C21 117.4(6) . .
C16 C15 C21 123.3(5) . .
O5 C16 C15 122.6(5) . .
O5 C16 C17 119.4(6) . .
C15 C16 C17 118.0(5) . .
O7 C17 C18 125.7(6) . .
O7 C17 C16 113.6(5) . .
C18 C17 C16 120.7(7) . .
C17 C18 C19 120.4(7) . .
C17 C18 H18A 119.8 . .
C19 C18 H18A 119.8 . .
C20 C19 C18 120.4(6) . .
C20 C19 H19A 119.8 . .
C18 C19 H19A 119.8 . .
C19 C20 C15 121.1(7) . .
C19 C20 H20A 119.5 . .
C15 C20 H20A 119.5 . .
N2 C21 C15 127.1(6) . .
N2 C21 H21A 116.5 . .
C15 C21 H21A 116.5 . .
C23 C22 C27 119.6(5) . .
C23 C22 N2 125.7(5) . .
C27 C22 N2 114.7(5) . .
C24 C23 C22 120.9(6) . .
C24 C23 H23A 119.6 . .
C22 C23 H23A 119.6 . .
C23 C24 C25 119.7(6) . .
C23 C24 H24A 120.2 . .
C25 C24 H24A 120.2 . .
C24 C25 C26 120.3(6) . .
C24 C25 H25A 119.8 . .
C26 C25 H25A 119.8 . .
C27 C26 C25 120.6(6) . .
C27 C26 H26A 119.7 . .
C25 C26 H26A 119.7 . .
O6 C27 C26 123.2(5) . .
O6 C27 C22 118.1(5) . .
C26 C27 C22 118.7(5) . .
O7 C28 H28A 109.5 . .
O7 C28 H28B 109.5 . .
H28A C28 H28B 109.5 . .
O7 C28 H28C 109.5 . .
H28A C28 H28C 109.5 . .
H28B C28 H28C 109.5 . .
O8 C29 N3 125.5(6) . .
O8 C29 H29A 117.2 . .
N3 C29 H29A 117.2 . .
N3 C30 H30A 109.5 . .
N3 C30 H30B 109.5 . .
H30A C30 H30B 109.5 . .
N3 C30 H30C 109.5 . .
H30A C30 H30C 109.5 . .
H30B C30 H30C 109.5 . .
N3 C31 H31A 109.5 . .
N3 C31 H31B 109.5 . .
H31A C31 H31B 109.5 . .
N3 C31 H31C 109.5 . .
H31A C31 H31C 109.5 . .
H31B C31 H31C 109.5 . .

loop_
_geom_bond_atom_site_label_1
_geom_bond_atom_site_label_2
_geom_bond_distance
_geom_bond_site_symmetry_2
Dy1 O6 2.292(3) .
Dy1 O2 2.306(3) .
Dy1 O1 2.328(3) .
Dy1 O1 2.347(3) 3_665
Dy1 O3 2.353(3) .
Dy1 O9 2.416(4) .
Dy1 O10 2.469(4) .
Dy1 N1 2.515(4) .
Dy1 N4 2.867(5) .
Dy1 Dy2 3.4562(4) .
Dy1 Dy1 3.8293(6) 3_665
Dy1 Dy2 3.8587(4) 3_665
Dy2 O5 2.179(4) .
Dy2 O6 2.354(3) .
Dy2 O3 2.373(3) .
Dy2 O8 2.374(4) .
Dy2 O2 2.382(3) 3_665
Dy2 O1 2.395(3) 3_665
Dy2 N2 2.465(4) .
Dy2 O4 2.538(3) 3_665
Dy2 Dy1 3.8587(4) 3_665
N1 C7 1.277(6) .
N1 C8 1.426(7) .
N2 C21 1.287(7) .
N2 C22 1.428(7) .
N3 C29 1.293(7) .
N3 C30 1.459(8) .
N3 C31 1.461(8) .
N4 O11 1.219(6) .
N4 O9 1.250(6) .
N4 O10 1.253(6) .
O1 Dy1 2.347(3) 3_665
O1 Dy2 2.395(3) 3_665
O1 H1A 0.9800 .
O2 C2 1.329(5) .
O2 Dy2 2.383(3) 3_665
O3 C13 1.339(6) .
O4 C3 1.392(6) .
O4 C14 1.425(6) .
O4 Dy2 2.538(3) 3_665
O5 C16 1.312(6) .
O6 C27 1.348(6) .
O7 C17 1.357(8) .
O7 C28 1.374(8) .
O8 C29 1.228(7) .
C1 C2 1.399(7) .
C1 C6 1.416(7) .
C1 C7 1.465(7) .
C2 C3 1.402(7) .
C3 C4 1.376(7) .
C4 C5 1.384(8) .
C4 H4A 0.9300 .
C5 C6 1.365(8) .
C5 H5A 0.9300 .
C6 H6A 0.9300 .
C7 H7A 0.9300 .
C8 C9 1.385(7) .
C8 C13 1.405(7) .
C9 C10 1.382(8) .
C9 H9A 0.9300 .
C10 C11 1.354(8) .
C10 H10A 0.9300 .
C11 C12 1.386(8) .
C11 H11A 0.9300 .
C12 C13 1.391(7) .
C12 H12A 0.9300 .
C14 H14A 0.9600 .
C14 H14B 0.9600 .
C14 H14C 0.9600 .
C15 C20 1.405(8) .
C15 C16 1.417(8) .
C15 C21 1.430(8) .
C16 C17 1.423(8) .
C17 C18 1.376(9) .
C18 C19 1.387(10) .
C18 H18A 0.9300 .
C19 C20 1.363(9) .
C19 H19A 0.9300 .
C20 H20A 0.9300 .
C21 H21A 0.9300 .
C22 C23 1.396(8) .
C22 C27 1.401(7) .
C23 C24 1.357(9) .
C23 H23A 0.9300 .
C24 C25 1.377(9) .
C24 H24A 0.9300 .
C25 C26 1.391(8) .
C25 H25A 0.9300 .
C26 C27 1.372(7) .
C26 H26A 0.9300 .
C28 H28A 0.9600 .
C28 H28B 0.9600 .
C28 H28C 0.9600 .
C29 H29A 0.9300 .
C30 H30A 0.9600 .
C30 H30B 0.9600 .
C30 H30C 0.9600 .
C31 H31A 0.9600 .
C31 H31B 0.9600 .
C31 H31C 0.9600 .

loop_
_geom_torsion_atom_site_label_1
_geom_torsion_atom_site_label_2
_geom_torsion_atom_site_label_3
_geom_torsion_atom_site_label_4
_geom_torsion
_geom_torsion_site_symmetry_1
O11 N4 O9 Dy1 -179.9(5) .
O10 N4 O9 Dy1 1.4(5) .
O11 N4 O10 Dy1 179.9(5) .
O9 N4 O10 Dy1 -1.4(5) .
Dy1 O2 C2 C1 40.8(7) .
Dy2 O2 C2 C1 -154.3(4) 3_665
Dy1 O2 C2 C3 -138.8(4) .
Dy2 O2 C2 C3 26.1(6) 3_665
C6 C1 C2 O2 177.4(5) .
C7 C1 C2 O2 -2.8(9) .
C6 C1 C2 C3 -3.1(8) .
C7 C1 C2 C3 176.7(5) .
C14 O4 C3 C4 -24.5(8) .
Dy2 O4 C3 C4 152.0(5) 3_665
C14 O4 C3 C2 158.3(5) .
Dy2 O4 C3 C2 -25.2(5) 3_665
O2 C2 C3 C4 -175.9(5) .
C1 C2 C3 C4 4.5(8) .
O2 C2 C3 O4 1.3(7) .
C1 C2 C3 O4 -178.2(5) .
O4 C3 C4 C5 179.9(5) .
C2 C3 C4 C5 -3.2(9) .
C3 C4 C5 C6 0.3(10) .
C4 C5 C6 C1 1.0(10) .
C2 C1 C6 C5 0.4(9) .
C7 C1 C6 C5 -179.4(6) .
C8 N1 C7 C1 179.7(5) .
Dy1 N1 C7 C1 -17.0(8) .
C2 C1 C7 N1 -7.3(10) .
C6 C1 C7 N1 172.5(6) .
C7 N1 C8 C9 -20.8(8) .
Dy1 N1 C8 C9 174.3(5) .
C7 N1 C8 C13 159.9(5) .
Dy1 N1 C8 C13 -5.0(6) .
C13 C8 C9 C10 -3.1(9) .
N1 C8 C9 C10 177.6(6) .
C8 C9 C10 C11 -0.3(10) .
C9 C10 C11 C12 1.6(10) .
C10 C11 C12 C13 0.6(9) .
Dy1 O3 C13 C12 179.1(4) .
Dy2 O3 C13 C12 -59.6(6) .
Dy1 O3 C13 C8 0.5(6) .
Dy2 O3 C13 C8 121.8(4) .
C11 C12 C13 O3 177.3(5) .
C11 C12 C13 C8 -4.0(8) .
C9 C8 C13 O3 -176.1(5) .
N1 C8 C13 O3 3.2(7) .
C9 C8 C13 C12 5.2(8) .
N1 C8 C13 C12 -175.4(5) .
Dy2 O5 C16 C15 -30.7(8) .
Dy2 O5 C16 C17 150.0(4) .
C20 C15 C16 O5 -178.4(5) .
C21 C15 C16 O5 0.0(9) .
C20 C15 C16 C17 1.0(8) .
C21 C15 C16 C17 179.4(5) .
C28 O7 C17 C18 -24.7(10) .
C28 O7 C17 C16 157.7(6) .
O5 C16 C17 O7 -1.6(8) .
C15 C16 C17 O7 179.0(5) .
O5 C16 C17 C18 -179.3(6) .
C15 C16 C17 C18 1.3(9) .
O7 C17 C18 C19 -179.7(6) .
C16 C17 C18 C19 -2.3(10) .
C17 C18 C19 C20 0.9(11) .
C18 C19 C20 C15 1.4(11) .
C16 C15 C20 C19 -2.4(10) .
C21 C15 C20 C19 179.1(6) .
C22 N2 C21 C15 -175.2(5) .
Dy2 N2 C21 C15 3.3(9) .
C20 C15 C21 N2 -170.7(6) .
C16 C15 C21 N2 10.8(10) .
C21 N2 C22 C23 -30.8(9) .
Dy2 N2 C22 C23 150.4(5) .
C21 N2 C22 C27 150.8(5) .
Dy2 N2 C22 C27 -28.0(6) .
C27 C22 C23 C24 -3.2(10) .
N2 C22 C23 C24 178.5(6) .
C22 C23 C24 C25 0.7(11) .
C23 C24 C25 C26 0.1(11) .
C24 C25 C26 C27 1.6(10) .
Dy1 O6 C27 C26 -14.1(8) .
Dy2 O6 C27 C26 -153.6(4) .
Dy1 O6 C27 C22 167.9(4) .
Dy2 O6 C27 C22 28.4(6) .
C25 C26 C27 O6 177.9(5) .
C25 C26 C27 C22 -4.1(9) .
C23 C22 C27 O6 -177.1(5) .
N2 C22 C27 O6 1.4(7) .
C23 C22 C27 C26 4.9(8) .
N2 C22 C27 C26 -176.6(5) .
Dy2 O8 C29 N3 -160.6(4) .
C30 N3 C29 O8 1.8(10) .
C31 N3 C29 O8 175.0(6) .
